data_7121246
loop_
_publ_author_name
'Xiao, Jian'
'Cong, Xiao-Wei'
'Yang, Gui-Zhen'
'Wang, Ya-Wen'
'Peng, Yu'

_publ_section_title
;
 Stereoselective synthesis of a Podophyllum lignan core by intramolecular
 reductive nickel-catalysis.
;
_journal_issue 16
_journal_name_full 'Chemical communications (Cambridge, England)'
_journal_page_first 2040
_journal_page_last 2043
_journal_paper_doi 10.1039/c8cc00001h
_journal_volume 54
_journal_year 2018
_chemical_formula_moiety 'C14 H16 O4'
_chemical_formula_sum 'C14 H16 O4'
_chemical_formula_weight 248.27
_space_group_crystal_system monoclinic
_space_group_IT_number 14
_space_group_name_Hall '-P 2yn'
_space_group_name_H-M_alt 'P 1 21/n 1'
_symmetry_space_group_name_Hall '-P 2yn'
_symmetry_space_group_name_H-M 'P 1 21/n 1'
_atom_sites_solution_hydrogens geom
_atom_sites_solution_primary direct
_atom_sites_solution_secondary difmap
_audit_creation_date 2014-04-23
_audit_creation_method
;
Olex2 1.2
(compiled 2014.03.20 svn.r2914 for OlexSys, GUI svn.r4816)
;
_audit_update_record
;
2017-12-13 deposited with the CCDC.
2018-01-29 downloaded from the CCDC.
;
_cell_angle_alpha 90.00
_cell_angle_beta 110.261(11)
_cell_angle_gamma 90.00
_cell_formula_units_Z 4
_cell_length_a 13.2065(13)
_cell_length_b 6.4912(5)
_cell_length_c 14.9358(16)
_cell_measurement_reflns_used 1370
_cell_measurement_temperature 292.9(5)
_cell_measurement_theta_max 25.8670
_cell_measurement_theta_min 4.0380
_cell_volume 1201.2(2)
_computing_cell_refinement
;
CrysAlisPro, Agilent Technologies,
Version 1.171.36.28 (release 01-02-2013 CrysAlis171 .NET)
(compiled Feb  1 2013,16:14:44)
;
_computing_data_collection
;
CrysAlisPro, Agilent Technologies,
Version 1.171.36.28 (release 01-02-2013 CrysAlis171 .NET)
(compiled Feb  1 2013,16:14:44)
;
_computing_data_reduction
;
CrysAlisPro, Agilent Technologies,
Version 1.171.36.28 (release 01-02-2013 CrysAlis171 .NET)
(compiled Feb  1 2013,16:14:44)
;
_computing_molecular_graphics 'Olex2 (Dolomanov et al., 2009)'
_computing_publication_material 'Olex2 (Dolomanov et al., 2009)'
_computing_structure_refinement 'ShelXL (Sheldrick, 2008)'
_computing_structure_solution 'ShelXS (Sheldrick, 2008)'
_diffrn_ambient_temperature 292.9(5)
_diffrn_detector_area_resol_mean 16.0733
_diffrn_measured_fraction_theta_full 0.999
_diffrn_measured_fraction_theta_max 0.891
_diffrn_measurement_device_type 'SuperNova, Dual, Cu at zero, Eos'
_diffrn_measurement_method '\w scans'
_diffrn_orient_matrix_UB_11 0.0504411000
_diffrn_orient_matrix_UB_12 -0.0242115000
_diffrn_orient_matrix_UB_13 0.0353365000
_diffrn_orient_matrix_UB_21 -0.0063808000
_diffrn_orient_matrix_UB_22 0.0836147000
_diffrn_orient_matrix_UB_23 0.0282202000
_diffrn_orient_matrix_UB_31 -0.0263065000
_diffrn_orient_matrix_UB_32 -0.0660140000
_diffrn_orient_matrix_UB_33 0.0227751000
_diffrn_radiation_monochromator mirror
_diffrn_radiation_type MoK\a
_diffrn_radiation_wavelength 0.71073
_diffrn_reflns_av_R_equivalents 0.0402
_diffrn_reflns_av_unetI/netI 0.0598
_diffrn_reflns_limit_h_max 17
_diffrn_reflns_limit_h_min -10
_diffrn_reflns_limit_k_max 4
_diffrn_reflns_limit_k_min -8
_diffrn_reflns_limit_l_max 18
_diffrn_reflns_limit_l_min -18
_diffrn_reflns_number 5484
_diffrn_reflns_theta_full 25.50
_diffrn_reflns_theta_max 28.56
_diffrn_reflns_theta_min 3.29
_diffrn_source 'SuperNova (Mo) X-ray Source'
_exptl_absorpt_coefficient_mu 0.100
_exptl_absorpt_correction_T_max 1.00000
_exptl_absorpt_correction_T_min 0.40001
_exptl_absorpt_correction_type multi-scan
_exptl_absorpt_process_details
;
CrysAlisPro, Agilent Technologies,
Version 1.171.36.28 (release 01-02-2013 CrysAlis171 .NET)
(compiled Feb  1 2013,16:14:44)
Empirical absorption correction using spherical harmonics,
 implemented in SCALE3 ABSPACK scaling algorithm.
;
_exptl_crystal_colour 'clear light colourless'
_exptl_crystal_density_diffrn 1.373
_exptl_crystal_density_method 'not measured'
_exptl_crystal_description plate
_exptl_crystal_F_000 528
_exptl_crystal_size_max 0.31
_exptl_crystal_size_mid 0.25
_exptl_crystal_size_min 0.05
_refine_diff_density_max 0.410
_refine_diff_density_min -0.232
_refine_diff_density_rms 0.047
_refine_ls_extinction_coef 0.007(3)
_refine_ls_extinction_expression Fc^*^=kFc[1+0.001xFc^2^\l^3^/sin(2\q)]^-1/4^
_refine_ls_extinction_method SHELXL
_refine_ls_goodness_of_fit_ref 1.090
_refine_ls_hydrogen_treatment constr
_refine_ls_matrix_type full
_refine_ls_number_parameters 165
_refine_ls_number_reflns 2726
_refine_ls_number_restraints 0
_refine_ls_restrained_S_all 1.090
_refine_ls_R_factor_all 0.1094
_refine_ls_R_factor_gt 0.0690
_refine_ls_shift/su_max 0.000
_refine_ls_shift/su_mean 0.000
_refine_ls_structure_factor_coef Fsqd
_refine_ls_weighting_details 'calc w=1/[\s^2^(Fo^2^)+(0.0840P)^2^+0.2225P] where P=(Fo^2^+2Fc^2^)/3'
_refine_ls_weighting_scheme calc
_refine_ls_wR_factor_gt 0.1882
_refine_ls_wR_factor_ref 0.2245
_reflns_number_gt 1516
_reflns_number_total 2726
_reflns_threshold_expression >2sigma(I)
_cod_data_source_file c8cc00001h2.cif
_cod_data_source_block luolong0422_2
_cod_depositor_comments 'Adding full bibliography for 7121246--7121249.cif.'
_cod_original_cell_volume 1201.16(19)
_cod_database_code 7121246
_reflns_odcompleteness_completeness 99.74
_reflns_odcompleteness_iscentric 1
_reflns_odcompleteness_theta 26.32
_olex2_refinement_description
;
1. Fixed Uiso
 At 1.2 times of:
  All C(H) groups, All C(H,H) groups
 At 1.5 times of:
  All C(H,H,H) groups
2.a Ternary CH refined with riding coordinates:
 C6(H6), C8(H8), C15(H15)
2.b Secondary CH2 refined with riding coordinates:
 C4(H4A,H4B), C7(H7A,H7B), C9(H9A,H9B), C13(H13A,H13B)
2.c Aromatic/amide H refined with riding coordinates:
 C2(H2), C11(H11)
2.d Idealised Me refined as rotating group:
 C14(H14A,H14B,H14C)
;

loop_
_space_group_symop_id
_space_group_symop_operation_xyz
1 'x, y, z'
2 '-x+1/2, y+1/2, -z+1/2'
3 '-x, -y, -z'
4 'x-1/2, -y-1/2, z-1/2'

loop_
_atom_site_label
_atom_site_type_symbol
_atom_site_fract_x
_atom_site_fract_y
_atom_site_fract_z
_atom_site_U_iso_or_equiv
_atom_site_adp_type
_atom_site_occupancy
_atom_site_calc_flag
_atom_site_refinement_flags_posn
O1 O 0.68605(18) 0.4812(3) 0.02770(16) 0.0625(6) Uani 1 d .
O2 O 1.1201(2) 0.6380(4) -0.26092(19) 0.0759(8) Uani 1 d .
O3 O 1.1348(2) 0.9634(4) -0.19400(18) 0.0749(8) Uani 1 d .
O4 O 0.6207(2) 0.7516(4) -0.0780(2) 0.0887(9) Uani 1 d .
C1 C 1.0511(3) 0.8573(4) -0.1791(2) 0.0531(8) Uani 1 d .
C2 C 0.9833(2) 0.9238(4) -0.1340(2) 0.0501(7) Uani 1 d .
H2 H 0.9892 1.0557 -0.1084 0.060 Uiso 1 calc R
C3 C 0.9045(2) 0.7855(4) -0.12776(19) 0.0455(7) Uani 1 d .
C4 C 0.8237(2) 0.8443(4) -0.0817(2) 0.0493(7) Uani 1 d .
H4A H 0.7546 0.8713 -0.1311 0.059 Uiso 1 calc R
H4B H 0.8473 0.9702 -0.0455 0.059 Uiso 1 calc R
C6 C 0.7042(3) 0.6830(5) 0.0045(2) 0.0634(9) Uani 1 d .
H6 H 0.7111 0.7753 0.0582 0.076 Uiso 1 calc R
C7 C 0.7139(3) 0.3540(5) -0.0375(3) 0.0716(10) Uani 1 d .
H7A H 0.6538 0.3434 -0.0973 0.086 Uiso 1 calc R
H7B H 0.7327 0.2167 -0.0114 0.086 Uiso 1 calc R
C8 C 0.8105(2) 0.4554(4) -0.0534(2) 0.0501(7) Uani 1 d .
H8 H 0.8763 0.3861 -0.0128 0.060 Uiso 1 calc R
C9 C 0.8092(2) 0.4520(4) -0.1557(2) 0.0500(7) Uani 1 d .
H9A H 0.8198 0.3119 -0.1732 0.060 Uiso 1 calc R
H9B H 0.7393 0.4986 -0.1983 0.060 Uiso 1 calc R
C10 C 0.8963(2) 0.5884(4) -0.16711(18) 0.0443(7) Uani 1 d .
C11 C 0.9665(2) 0.5259(4) -0.2135(2) 0.0526(8) Uani 1 d .
H11 H 0.9615 0.3951 -0.2402 0.063 Uiso 1 calc R
C12 C 1.0428(3) 0.6632(5) -0.2185(2) 0.0542(8) Uani 1 d .
C13 C 1.1845(3) 0.8192(6) -0.2374(3) 0.0816(12) Uani 1 d .
H13A H 1.2562 0.7854 -0.1938 0.098 Uiso 1 calc R
H13B H 1.1914 0.8784 -0.2946 0.098 Uiso 1 calc R
C14 C 0.5162(4) 0.7481(10) -0.0688(5) 0.152(3) Uani 1 d .
H14A H 0.4667 0.8276 -0.1193 0.229 Uiso 1 calc GR
H14B H 0.5210 0.8060 -0.0083 0.229 Uiso 1 calc GR
H14C H 0.4911 0.6085 -0.0726 0.229 Uiso 1 calc GR
C15 C 0.8095(2) 0.6754(4) -0.01513(19) 0.0511(8) Uani 1 d .
H15 H 0.8691 0.6871 0.0460 0.061 Uiso 1 calc R

loop_
_atom_site_aniso_label
_atom_site_aniso_U_11
_atom_site_aniso_U_22
_atom_site_aniso_U_33
_atom_site_aniso_U_23
_atom_site_aniso_U_13
_atom_site_aniso_U_12
O1 0.0728(16) 0.0590(13) 0.0664(14) 0.0076(10) 0.0377(12) 0.0021(11)
O2 0.0710(16) 0.0833(17) 0.0882(17) -0.0202(13) 0.0463(14) -0.0172(13)
O3 0.0715(16) 0.0754(15) 0.0911(18) -0.0115(13) 0.0451(14) -0.0217(13)
O4 0.0608(16) 0.115(2) 0.102(2) 0.0502(17) 0.0428(15) 0.0250(15)
C1 0.0506(18) 0.0566(16) 0.0511(16) 0.0012(13) 0.0163(14) -0.0094(14)
C2 0.0498(17) 0.0475(15) 0.0506(16) 0.0003(12) 0.0141(13) -0.0054(13)
C3 0.0442(16) 0.0475(15) 0.0426(14) 0.0029(11) 0.0124(12) 0.0020(13)
C4 0.0518(17) 0.0445(15) 0.0509(15) 0.0011(12) 0.0168(13) 0.0019(13)
C6 0.081(2) 0.062(2) 0.0592(19) 0.0021(15) 0.0386(18) 0.0037(17)
C7 0.078(2) 0.066(2) 0.087(3) -0.0057(18) 0.049(2) -0.0106(18)
C8 0.0498(17) 0.0468(15) 0.0534(16) 0.0016(12) 0.0176(13) -0.0004(13)
C9 0.0481(17) 0.0504(15) 0.0491(16) -0.0044(12) 0.0136(13) -0.0030(13)
C10 0.0402(15) 0.0493(15) 0.0393(13) -0.0013(11) 0.0088(11) -0.0050(12)
C11 0.0567(19) 0.0512(16) 0.0493(16) -0.0062(12) 0.0177(14) -0.0041(14)
C12 0.0502(18) 0.0679(19) 0.0496(16) -0.0034(14) 0.0236(14) -0.0047(15)
C13 0.073(2) 0.097(3) 0.091(3) -0.016(2) 0.049(2) -0.024(2)
C14 0.076(3) 0.224(6) 0.186(6) 0.116(5) 0.083(4) 0.055(4)
C15 0.0555(19) 0.0538(17) 0.0405(14) -0.0008(12) 0.0123(13) -0.0037(14)

loop_
_atom_type_symbol
_atom_type_description
_atom_type_scat_dispersion_real
_atom_type_scat_dispersion_imag
_atom_type_scat_source
C C 0.0033 0.0016 'International Tables Vol C Tables 4.2.6.8 and 6.1.1.4'
H H 0.0000 0.0000 'International Tables Vol C Tables 4.2.6.8 and 6.1.1.4'
O O 0.0106 0.0060 'International Tables Vol C Tables 4.2.6.8 and 6.1.1.4'

loop_
_geom_angle_atom_site_label_1
_geom_angle_atom_site_label_2
_geom_angle_atom_site_label_3
_geom_angle
C6 O1 C7 105.5(2)
C12 O2 C13 105.2(2)
C1 O3 C13 105.4(3)
C6 O4 C14 113.5(3)
C2 C1 O3 128.2(3)
C2 C1 C12 122.1(3)
C12 C1 O3 109.7(3)
C1 C2 H2 121.3
C1 C2 C3 117.4(3)
C3 C2 H2 121.3
C2 C3 C4 121.9(2)
C10 C3 C2 120.6(3)
C10 C3 C4 117.5(2)
C3 C4 H4A 109.1
C3 C4 H4B 109.1
C3 C4 C15 112.3(2)
H4A C4 H4B 107.9
C15 C4 H4A 109.1
C15 C4 H4B 109.1
O1 C6 O4 111.3(3)
O1 C6 H6 110.2
O1 C6 C15 105.4(2)
O4 C6 H6 110.2
O4 C6 C15 109.4(2)
C15 C6 H6 110.2
O1 C7 H7A 110.4
O1 C7 H7B 110.4
O1 C7 C8 106.6(3)
H7A C7 H7B 108.6
C8 C7 H7A 110.4
C8 C7 H7B 110.4
C7 C8 H8 108.4
C7 C8 C15 103.2(2)
C9 C8 C7 115.5(3)
C9 C8 H8 108.4
C9 C8 C15 112.8(2)
C15 C8 H8 108.4
C8 C9 H9A 109.4
C8 C9 H9B 109.4
H9A C9 H9B 108.0
C10 C9 C8 111.1(2)
C10 C9 H9A 109.4
C10 C9 H9B 109.4
C3 C10 C9 116.2(2)
C3 C10 C11 120.5(3)
C11 C10 C9 123.3(2)
C10 C11 H11 121.1
C12 C11 C10 117.8(3)
C12 C11 H11 121.1
C1 C12 O2 109.9(3)
C11 C12 O2 128.4(3)
C11 C12 C1 121.6(3)
O2 C13 H13A 109.9
O2 C13 H13B 109.9
O3 C13 O2 109.0(3)
O3 C13 H13A 109.9
O3 C13 H13B 109.9
H13A C13 H13B 108.3
O4 C14 H14A 109.5
O4 C14 H14B 109.5
O4 C14 H14C 109.5
H14A C14 H14B 109.5
H14A C14 H14C 109.5
H14B C14 H14C 109.5
C4 C15 C8 113.8(2)
C4 C15 H15 108.1
C6 C15 C4 115.3(2)
C6 C15 C8 103.2(2)
C6 C15 H15 108.1
C8 C15 H15 108.1

loop_
_geom_bond_atom_site_label_1
_geom_bond_atom_site_label_2
_geom_bond_distance
O1 C6 1.397(4)
O1 C7 1.419(4)
O2 C12 1.384(4)
O2 C13 1.423(4)
O3 C1 1.383(4)
O3 C13 1.422(4)
O4 C6 1.411(4)
O4 C14 1.433(4)
C1 C2 1.364(4)
C1 C12 1.378(4)
C2 H2 0.9300
C2 C3 1.402(4)
C3 C4 1.505(4)
C3 C10 1.396(4)
C4 H4A 0.9700
C4 H4B 0.9700
C4 C15 1.535(4)
C6 H6 0.9800
C6 C15 1.519(4)
C7 H7A 0.9700
C7 H7B 0.9700
C7 C8 1.526(4)
C8 H8 0.9800
C8 C9 1.522(4)
C8 C15 1.540(4)
C9 H9A 0.9700
C9 H9B 0.9700
C9 C10 1.508(4)
C10 C11 1.397(4)
C11 H11 0.9300
C11 C12 1.367(4)
C13 H13A 0.9700
C13 H13B 0.9700
C14 H14A 0.9600
C14 H14B 0.9600
C14 H14C 0.9600
C15 H15 0.9800

loop_
_geom_torsion_atom_site_label_1
_geom_torsion_atom_site_label_2
_geom_torsion_atom_site_label_3
_geom_torsion_atom_site_label_4
_geom_torsion
O1 C6 C15 C4 154.6(2)
O1 C6 C15 C8 29.9(3)
O1 C7 C8 C9 -139.6(3)
O1 C7 C8 C15 -16.1(3)
O3 C1 C2 C3 -179.8(3)
O3 C1 C12 O2 -0.6(4)
O3 C1 C12 C11 179.8(3)
O4 C6 C15 C4 34.9(4)
O4 C6 C15 C8 -89.8(3)
C1 O3 C13 O2 8.7(4)
C1 C2 C3 C4 -178.4(2)
C1 C2 C3 C10 -0.4(4)
C2 C1 C12 O2 179.0(3)
C2 C1 C12 C11 -0.7(5)
C2 C3 C4 C15 -135.5(3)
C2 C3 C10 C9 179.6(2)
C2 C3 C10 C11 -0.1(4)
C3 C4 C15 C6 -158.1(2)
C3 C4 C15 C8 -39.1(3)
C3 C10 C11 C12 0.3(4)
C4 C3 C10 C9 -2.3(3)
C4 C3 C10 C11 178.0(3)
C6 O1 C7 C8 36.3(4)
C7 O1 C6 O4 76.9(3)
C7 O1 C6 C15 -41.6(3)
C7 C8 C9 C10 169.6(3)
C7 C8 C15 C4 -133.5(3)
C7 C8 C15 C6 -7.9(3)
C8 C9 C10 C3 -47.3(3)
C8 C9 C10 C11 132.4(3)
C9 C8 C15 C4 -8.3(4)
C9 C8 C15 C6 117.4(3)
C9 C10 C11 C12 -179.5(3)
C10 C3 C4 C15 46.4(3)
C10 C11 C12 O2 -179.5(3)
C10 C11 C12 C1 0.1(5)
C12 O2 C13 O3 -9.0(4)
C12 C1 C2 C3 0.8(4)
C13 O2 C12 C1 5.9(4)
C13 O2 C12 C11 -174.5(3)
C13 O3 C1 C2 175.5(3)
C13 O3 C1 C12 -5.0(4)
C14 O4 C6 O1 59.3(5)
C14 O4 C6 C15 175.3(4)
C15 C8 C9 C10 51.3(3)
